data_4024450
loop_
_publ_author_name
'Oleg N. Chupakhin'
'Irina A. Utepova'
'Mikhail V. Varaksin'
'Evgeny V. Tretyakov'
'Galina V. Romanenko'
'Dmitry V. Stass'
'Victor I. Ovcharenko'

_publ_section_title
;
SNH Approach in the Synthesis of Nitronyl Nitroxides
;
_journal_name_full 'Journal of Organic Chemistry'
_journal_page_first 2870
_journal_page_last 2872
_journal_paper_doi 10.1021/jo900085s
_journal_volume 74
_journal_year 2009
_chemical_formula_sum 'C17 H19 N4 O3'
_chemical_formula_weight 327.36
_chemical_name_systematic
; 
 4,4,5,5-Tetramethyl-2-(6-(pyridin-2-yl)-1-
 oxidopyridin-2-yl)-4,5-dihydro-1H-imidazole 
 3-Oxide 1-Oxyl 
;
_space_group_IT_number 14
_symmetry_cell_setting monoclinic
_symmetry_space_group_name_Hall '-P 2ybc'
_symmetry_space_group_name_H-M 'P 1 21/c 1'
_atom_sites_solution_hydrogens geom
_atom_sites_solution_primary direct
_atom_sites_solution_secondary difmap
_audit_creation_method SHELXL-97
_cell_angle_alpha 90.00
_cell_angle_beta 91.425(12)
_cell_angle_gamma 90.00
_cell_formula_units_Z 4
_cell_length_a 7.874(5)
_cell_length_b 18.647(13)
_cell_length_c 10.976(8)
_cell_measurement_reflns_used 1767
_cell_measurement_temperature 240(2)
_cell_measurement_theta_max 19.82
_cell_measurement_theta_min 2.15
_cell_volume 1611.1(19)
_computing_cell_refinement 'Bruker SMART'
_computing_data_collection 'Bruker SMART'
_computing_data_reduction 'Bruker SAINT'
_computing_molecular_graphics 'Bruker SHELXTL'
_computing_publication_material 'Bruker SHELXTL'
_computing_structure_refinement 'SHELXL-97 (Sheldrick, 1997)'
_computing_structure_solution 'SHELXS-97 (Sheldrick, 1990)'
_diffrn_ambient_temperature 240(2)
_diffrn_measured_fraction_theta_full 0.966
_diffrn_measured_fraction_theta_max 0.966
_diffrn_measurement_device_type 'CCD area detector'
_diffrn_measurement_method 'phi and omega scans'
_diffrn_radiation_monochromator graphite
_diffrn_radiation_source 'fine-focus sealed tube'
_diffrn_radiation_type MoK\a
_diffrn_radiation_wavelength 0.71073
_diffrn_reflns_av_R_equivalents 0.0838
_diffrn_reflns_av_sigmaI/netI 0.0728
_diffrn_reflns_limit_h_max 9
_diffrn_reflns_limit_h_min -9
_diffrn_reflns_limit_k_max 23
_diffrn_reflns_limit_k_min -23
_diffrn_reflns_limit_l_max 13
_diffrn_reflns_limit_l_min -13
_diffrn_reflns_number 15531
_diffrn_reflns_theta_full 26.81
_diffrn_reflns_theta_max 26.81
_diffrn_reflns_theta_min 2.15
_exptl_absorpt_coefficient_mu 0.095
_exptl_absorpt_correction_type none
_exptl_crystal_density_diffrn 1.350
_exptl_crystal_density_method 'not measured'
_exptl_crystal_F_000 692
_refine_diff_density_max 0.217
_refine_diff_density_min -0.171
_refine_diff_density_rms 0.043
_refine_ls_extinction_coef 0.0032(17)
_refine_ls_extinction_expression Fc^*^=kFc[1+0.001xFc^2^\l^3^/sin(2\q)]^-1/4^
_refine_ls_extinction_method SHELXL
_refine_ls_goodness_of_fit_ref 1.021
_refine_ls_hydrogen_treatment mixed
_refine_ls_matrix_type full
_refine_ls_number_parameters 285
_refine_ls_number_reflns 3322
_refine_ls_number_restraints 0
_refine_ls_restrained_S_all 1.021
_refine_ls_R_factor_all 0.1046
_refine_ls_R_factor_gt 0.0595
_refine_ls_shift/su_max 0.001
_refine_ls_shift/su_mean 0.000
_refine_ls_structure_factor_coef Fsqd
_refine_ls_weighting_details 'calc w=1/[\s^2^(Fo^2^)+(0.0626P)^2^+0.0000P] where P=(Fo^2^+2Fc^2^)/3'
_refine_ls_weighting_scheme calc
_refine_ls_wR_factor_gt 0.1269
_refine_ls_wR_factor_ref 0.1443
_reflns_number_gt 2122
_reflns_number_total 3322
_reflns_threshold_expression >2sigma(I)
_cod_data_source_file jo900085s_si_004.cif
_cod_data_source_block 887s
_cod_depositor_comments
;
The following automatic conversions were performed:
'_symmetry_cell_setting' value 'Monoclinic' changed to 'monoclinic'
according to '/home/saulius/struct/CIF-dictionaries/cif_core.dic'
dictionary named 'cif_core.dic' version 2.4.1 from 2010-06-29.

Automatic conversion script
Id: cif_fix_enum 1527 2010-12-29 10:47:43Z saulius 
;
_cod_original_sg_symbol_H-M P2(1)/c
_cod_database_code 4024450

loop_
_symmetry_equiv_pos_as_xyz
'x, y, z'
'-x, y+1/2, -z+1/2'
'-x, -y, -z'
'x, -y-1/2, z-1/2'

loop_
_atom_site_label
_atom_site_type_symbol
_atom_site_fract_x
_atom_site_fract_y
_atom_site_fract_z
_atom_site_U_iso_or_equiv
_atom_site_adp_type
_atom_site_occupancy
_atom_site_symmetry_multiplicity
_atom_site_calc_flag
_atom_site_refinement_flags
_atom_site_disorder_assembly
_atom_site_disorder_group
O1 O 0.4761(2) 0.14672(9) -0.09997(17) 0.0518(5) Uani 1 1 d . . .
N1 N 0.3336(2) 0.17339(10) -0.13184(17) 0.0355(5) Uani 1 1 d . . .
C1 C 0.1708(3) 0.13338(12) -0.1206(2) 0.0389(6) Uani 1 1 d . . .
O2 O 0.0749(2) 0.31185(10) -0.2165(2) 0.0651(6) Uani 1 1 d . . .
N2 N 0.1427(2) 0.25217(11) -0.18654(18) 0.0407(5) Uani 1 1 d . . .
C2 C 0.1909(5) 0.05943(19) -0.1736(5) 0.0769(11) Uani 1 1 d . . .
H2A H 0.279(5) 0.036(2) -0.120(3) 0.110(14) Uiso 1 1 d . . .
H2B H 0.221(4) 0.0662(16) -0.258(3) 0.063(10) Uiso 1 1 d . . .
H2C H 0.084(4) 0.0376(17) -0.179(3) 0.078(10) Uiso 1 1 d . . .
O3 O 0.40309(19) 0.32031(9) 0.01891(14) 0.0425(5) Uani 1 1 d . . .
N3 N 0.4852(2) 0.33304(10) -0.07958(16) 0.0311(4) Uani 1 1 d . . .
C3 C 0.1438(5) 0.1293(3) 0.0162(3) 0.0757(11) Uani 1 1 d . . .
H3A H 0.124(6) 0.182(3) 0.045(4) 0.132(18) Uiso 1 1 d . . .
H3B H 0.240(4) 0.1030(17) 0.046(3) 0.075(10) Uiso 1 1 d . . .
H3C H 0.044(4) 0.1024(17) 0.023(3) 0.077(10) Uiso 1 1 d . . .
C4 C 0.0457(3) 0.18328(13) -0.1881(2) 0.0399(6) Uani 1 1 d . . .
C5 C 0.0195(4) 0.1649(2) -0.3216(3) 0.0701(10) Uani 1 1 d . . .
H5A H 0.1289 0.1583 -0.3587 0.075(10) Uiso 1 1 calc R . .
H5B H -0.0414 0.2035 -0.3625 0.19(2) Uiso 1 1 calc R . .
H5C H -0.0459 0.1209 -0.3292 0.072(9) Uiso 1 1 calc R . .
C6 C -0.1221(4) 0.1941(2) -0.1284(4) 0.0631(9) Uani 1 1 d . . .
H6A H -0.102(4) 0.2082(16) -0.038(3) 0.076(10) Uiso 1 1 d . . .
H6B H -0.177(4) 0.1513(18) -0.125(3) 0.072(10) Uiso 1 1 d . . .
H6C H -0.193(5) 0.229(2) -0.177(3) 0.107(13) Uiso 1 1 d . . .
C7 C 0.3067(3) 0.24120(12) -0.1644(2) 0.0342(5) Uani 1 1 d . . .
C8 C 0.4402(3) 0.29410(12) -0.1808(2) 0.0340(5) Uani 1 1 d . . .
C9 C 0.6103(3) 0.38353(11) -0.0862(2) 0.0318(5) Uani 1 1 d . . .
C10 C 0.6555(3) 0.43049(12) 0.0185(2) 0.0325(5) Uani 1 1 d . . .
C11 C 0.6005(3) 0.42348(14) 0.1360(2) 0.0408(6) Uani 1 1 d . . .
H11A H 0.529(3) 0.3818(14) 0.158(2) 0.054(7) Uiso 1 1 d . . .
C12 C 0.6516(3) 0.47281(14) 0.2219(2) 0.0478(7) Uani 1 1 d . . .
H12A H 0.615(3) 0.4714(13) 0.300(2) 0.046(7) Uiso 1 1 d . . .
C13 C 0.7566(3) 0.52770(15) 0.1903(2) 0.0444(6) Uani 1 1 d . . .
H13A H 0.784(3) 0.5624(15) 0.245(2) 0.053(8) Uiso 1 1 d . . .
C14 C 0.8072(3) 0.53067(14) 0.0725(2) 0.0461(6) Uani 1 1 d . . .
H14A H 0.884(3) 0.5666(15) 0.047(2) 0.052(7) Uiso 1 1 d . . .
N4 N 0.7604(2) 0.48368(10) -0.01315(18) 0.0422(5) Uani 1 1 d . . .
C15 C 0.6911(3) 0.39087(13) -0.1958(2) 0.0387(6) Uani 1 1 d . . .
H15A H 0.771(3) 0.4259(13) -0.196(2) 0.040(7) Uiso 1 1 d . . .
C16 C 0.6455(3) 0.35305(13) -0.2971(2) 0.0449(7) Uani 1 1 d . . .
H16A H 0.700(3) 0.3594(13) -0.370(2) 0.042(6) Uiso 1 1 d . . .
C17 C 0.5167(3) 0.30408(13) -0.2892(2) 0.0409(6) Uani 1 1 d . . .
H17A H 0.481(3) 0.2744(12) -0.358(2) 0.041(6) Uiso 1 1 d . . .

loop_
_atom_site_aniso_label
_atom_site_aniso_U_11
_atom_site_aniso_U_22
_atom_site_aniso_U_33
_atom_site_aniso_U_23
_atom_site_aniso_U_13
_atom_site_aniso_U_12
O1 0.0371(10) 0.0437(11) 0.0743(13) 0.0042(9) -0.0034(9) 0.0060(8)
N1 0.0326(10) 0.0297(11) 0.0441(11) -0.0019(9) -0.0004(8) -0.0019(9)
C1 0.0367(13) 0.0302(13) 0.0500(14) -0.0013(11) 0.0060(11) -0.0084(11)
O2 0.0445(11) 0.0413(12) 0.1093(16) 0.0214(11) -0.0032(11) 0.0034(9)
N2 0.0343(10) 0.0305(12) 0.0574(13) 0.0052(9) 0.0009(9) -0.0031(9)
C2 0.058(2) 0.0424(19) 0.131(4) -0.019(2) 0.005(2) -0.0116(18)
O3 0.0429(10) 0.0444(10) 0.0407(9) 0.0030(8) 0.0101(8) -0.0113(8)
N3 0.0272(9) 0.0287(10) 0.0374(11) 0.0035(8) 0.0030(8) 0.0005(8)
C3 0.056(2) 0.108(3) 0.063(2) 0.036(2) 0.0084(17) -0.008(2)
C4 0.0337(13) 0.0396(14) 0.0465(14) 0.0029(11) 0.0027(11) -0.0107(11)
C5 0.068(2) 0.088(3) 0.0542(18) 0.0018(17) -0.0057(16) -0.040(2)
C6 0.0386(17) 0.060(2) 0.091(3) 0.007(2) 0.0120(17) -0.0072(16)
C7 0.0306(12) 0.0329(13) 0.0390(13) -0.0032(10) 0.0018(10) -0.0044(10)
C8 0.0306(12) 0.0288(13) 0.0425(13) -0.0009(10) 0.0003(10) -0.0009(10)
C9 0.0279(11) 0.0244(12) 0.0430(13) 0.0029(10) 0.0001(10) 0.0020(9)
C10 0.0285(11) 0.0268(12) 0.0420(13) 0.0040(10) 0.0002(10) 0.0027(10)
C11 0.0392(13) 0.0377(15) 0.0455(15) -0.0010(11) 0.0041(11) -0.0018(12)
C12 0.0537(16) 0.0473(17) 0.0427(15) -0.0063(13) 0.0054(13) 0.0034(14)
C13 0.0489(15) 0.0345(15) 0.0496(16) -0.0084(12) -0.0038(12) 0.0036(12)
C14 0.0466(15) 0.0358(15) 0.0555(17) -0.0029(13) -0.0025(12) -0.0084(13)
N4 0.0420(11) 0.0350(12) 0.0497(12) -0.0001(9) 0.0015(9) -0.0077(10)
C15 0.0374(14) 0.0306(14) 0.0485(15) 0.0022(11) 0.0070(11) -0.0031(12)
C16 0.0511(16) 0.0418(15) 0.0425(15) -0.0031(12) 0.0157(12) -0.0081(12)
C17 0.0445(14) 0.0365(15) 0.0420(15) -0.0060(11) 0.0049(12) -0.0056(12)

loop_
_atom_type_symbol
_atom_type_description
_atom_type_scat_dispersion_real
_atom_type_scat_dispersion_imag
_atom_type_scat_source
C C 0.0033 0.0016 'International Tables Vol C Tables 4.2.6.8 and 6.1.1.4'
H H 0.0000 0.0000 'International Tables Vol C Tables 4.2.6.8 and 6.1.1.4'
N N 0.0061 0.0033 'International Tables Vol C Tables 4.2.6.8 and 6.1.1.4'
O O 0.0106 0.0060 'International Tables Vol C Tables 4.2.6.8 and 6.1.1.4'

loop_
_geom_angle_atom_site_label_1
_geom_angle_atom_site_label_2
_geom_angle_atom_site_label_3
_geom_angle
_geom_angle_site_symmetry_1
_geom_angle_site_symmetry_3
_geom_angle_publ_flag
O1 N1 C7 125.48(19) . . ?
O1 N1 C1 122.52(19) . . ?
C7 N1 C1 111.53(19) . . ?
N1 C1 C2 109.1(2) . . ?
N1 C1 C3 104.3(2) . . ?
C2 C1 C3 110.7(3) . . ?
N1 C1 C4 101.53(18) . . ?
C2 C1 C4 116.2(3) . . ?
C3 C1 C4 113.8(2) . . ?
O2 N2 C7 125.7(2) . . ?
O2 N2 C4 122.5(2) . . ?
C7 N2 C4 111.42(19) . . ?
O3 N3 C9 123.10(18) . . ?
O3 N3 C8 117.16(17) . . ?
C9 N3 C8 119.73(18) . . ?
N2 C4 C6 109.5(2) . . ?
N2 C4 C5 105.3(2) . . ?
C6 C4 C5 110.6(3) . . ?
N2 C4 C1 101.20(19) . . ?
C6 C4 C1 115.6(2) . . ?
C5 C4 C1 113.6(2) . . ?
N2 C7 N1 110.12(19) . . ?
N2 C7 C8 125.2(2) . . ?
N1 C7 C8 124.6(2) . . ?
C17 C8 N3 121.8(2) . . ?
C17 C8 C7 122.5(2) . . ?
N3 C8 C7 115.66(19) . . ?
N3 C9 C15 117.6(2) . . ?
N3 C9 C10 121.74(19) . . ?
C15 C9 C10 120.7(2) . . ?
N4 C10 C11 121.5(2) . . ?
N4 C10 C9 111.91(19) . . ?
C11 C10 C9 126.5(2) . . ?
C12 C11 C10 119.1(2) . . ?
C13 C12 C11 119.8(2) . . ?
C12 C13 C14 117.7(3) . . ?
N4 C14 C13 124.1(2) . . ?
C14 N4 C10 117.7(2) . . ?
C16 C15 C9 122.9(2) . . ?
C15 C16 C17 118.4(2) . . ?
C8 C17 C16 119.5(2) . . ?

loop_
_geom_bond_atom_site_label_1
_geom_bond_atom_site_label_2
_geom_bond_distance
_geom_bond_site_symmetry_2
_geom_bond_publ_flag
O1 N1 1.269(3) . ?
N1 C7 1.330(3) . ?
N1 C1 1.491(3) . ?
C1 C2 1.506(4) . ?
C1 C3 1.524(4) . ?
C1 C4 1.532(4) . ?
O2 N2 1.274(3) . ?
N2 C7 1.324(3) . ?
N2 C4 1.495(3) . ?
O3 N3 1.295(2) . ?
N3 C9 1.366(3) . ?
N3 C8 1.366(3) . ?
C4 C6 1.503(4) . ?
C4 C5 1.515(4) . ?
C7 C8 1.456(3) . ?
C8 C17 1.360(3) . ?
C9 C15 1.381(3) . ?
C9 C10 1.481(3) . ?
C10 N4 1.342(3) . ?
C10 C11 1.376(3) . ?
C11 C12 1.371(4) . ?
C12 C13 1.366(4) . ?
C13 C14 1.364(4) . ?
C14 N4 1.330(3) . ?
C15 C16 1.358(4) . ?
C16 C17 1.369(3) . ?
